data_1506399
loop_
_publ_author_name
'Phillips, J. A.'
'Giesen, D. J.'
'Wells, N. P.'
'Halfen, J. A.'
'Knutson, C. C.'
'Wrass, J. P.'

_publ_section_title
;
 Condensed-phase effects on the structural properties of C6H5CN-BF3 and
 (CH3)3CCN-BF3: IR spectra, crystallography, and computations.
;
_journal_issue 36
_journal_name_full 'The journal of physical chemistry. A'
_journal_page_first 8199
_journal_page_last 8208
_journal_paper_doi 10.1021/jp052495q
_journal_volume 109
_journal_year 2005
_chemical_formula_sum 'C7 H5 B F3 N'
_chemical_formula_weight 170.93
_chemical_name_common 152002
_chemical_name_systematic Benzonitrile-BF3
_space_group_IT_number 62
_symmetry_cell_setting orthorhombic
_symmetry_Int_Tables_number 62
_symmetry_space_group_name_Hall '-P 2ac 2n'
_symmetry_space_group_name_H-M 'P n m a'
_atom_sites_solution_hydrogens geom
_atom_sites_solution_primary direct
_atom_sites_solution_secondary difmap
_audit_creation_method SHELXL-97
_cell_angle_alpha 90.00
_cell_angle_beta 90.00
_cell_angle_gamma 90.00
_cell_formula_units_Z 4
_cell_length_a 17.404(2)
_cell_length_b 8.678(2)
_cell_length_c 4.8560(10)
_cell_measurement_reflns_used 25
_cell_measurement_temperature 100(2)
_cell_measurement_theta_max 25.71
_cell_measurement_theta_min 9.98
_cell_volume 733.4(2)
_computing_structure_refinement 'SHELXL-97 (Sheldrick, 1997)'
_computing_structure_solution 'SHELXS-97 (Sheldrick, 1990)'
_diffrn_ambient_temperature 100(2)
_diffrn_measured_fraction_theta_full 0.997
_diffrn_measured_fraction_theta_max 0.997
_diffrn_measurement_device_type 'Nonius MACH3S'
_diffrn_measurement_method 'Omege 2-theta scans'
_diffrn_radiation_monochromator graphite
_diffrn_radiation_probe x-ray
_diffrn_radiation_type MoK\a
_diffrn_radiation_wavelength 0.71073
_diffrn_reflns_av_R_equivalents 0.0017
_diffrn_reflns_av_sigmaI/netI 0.0100
_diffrn_reflns_limit_h_max 21
_diffrn_reflns_limit_h_min 0
_diffrn_reflns_limit_k_max 0
_diffrn_reflns_limit_k_min -10
_diffrn_reflns_limit_l_max 6
_diffrn_reflns_limit_l_min 0
_diffrn_reflns_number 764
_diffrn_reflns_theta_full 26.05
_diffrn_reflns_theta_max 26.05
_diffrn_reflns_theta_min 2.34
_diffrn_source 'fine-focus sealed tube'
_diffrn_standards_decay_% 0
_diffrn_standards_interval_time 90
_diffrn_standards_number 2
_exptl_absorpt_coefficient_mu 0.144
_exptl_absorpt_correction_type none
_exptl_crystal_colour colorless
_exptl_crystal_density_diffrn 1.548
_exptl_crystal_density_method 'not measured'
_exptl_crystal_description block
_exptl_crystal_F_000 344
_exptl_crystal_size_max 0.45
_exptl_crystal_size_mid 0.40
_exptl_crystal_size_min 0.35
_refine_diff_density_max 0.234
_refine_diff_density_min -0.263
_refine_diff_density_rms 0.060
_refine_ls_extinction_method none
_refine_ls_goodness_of_fit_ref 1.118
_refine_ls_hydrogen_treatment mixed
_refine_ls_matrix_type full
_refine_ls_number_parameters 75
_refine_ls_number_reflns 763
_refine_ls_number_restraints 0
_refine_ls_restrained_S_all 1.118
_refine_ls_R_factor_all 0.0432
_refine_ls_R_factor_gt 0.0378
_refine_ls_shift/su_max 0.000
_refine_ls_shift/su_mean 0.000
_refine_ls_structure_factor_coef Fsqd
_refine_ls_weighting_details 'calc w=1/[\s^2^(Fo^2^)+(0.0625P)^2^+0.3496P] where P=(Fo^2^+2Fc^2^)/3'
_refine_ls_weighting_scheme calc
_refine_ls_wR_factor_gt 0.1036
_refine_ls_wR_factor_ref 0.1079
_reflns_number_gt 668
_reflns_number_total 763
_reflns_threshold_expression >2sigma(I)
_cod_data_source_file jp052495qsi20050512_092842.cif
_cod_data_source_block 152002
_cod_database_code 1506399

loop_
_symmetry_equiv_pos_as_xyz
'x, y, z'
'-x+1/2, -y, z+1/2'
'-x, y+1/2, -z'
'x+1/2, -y+1/2, -z+1/2'
'-x, -y, -z'
'x-1/2, y, -z-1/2'
'x, -y-1/2, z'
'-x-1/2, y-1/2, z-1/2'

loop_
_atom_site_label
_atom_site_type_symbol
_atom_site_fract_x
_atom_site_fract_y
_atom_site_fract_z
_atom_site_U_iso_or_equiv
_atom_site_adp_type
_atom_site_occupancy
_atom_site_symmetry_multiplicity
_atom_site_calc_flag
_atom_site_refinement_flags
B1 B 0.43381(13) 0.2500 0.0510(5) 0.0169(5) Uani 1 2 d S
F1 F 0.36720(7) 0.2500 -0.0974(3) 0.0232(4) Uani 1 2 d S
F2 F 0.44357(5) 0.11859(11) 0.20114(19) 0.0241(3) Uani 1 1 d .
N1 N 0.50281(10) 0.2500 -0.1760(4) 0.0169(4) Uani 1 2 d S
C1 C 0.54905(12) 0.2500 -0.3407(4) 0.0161(5) Uani 1 2 d S
C2 C 0.60735(11) 0.2500 -0.5490(4) 0.0159(5) Uani 1 2 d S
C3 C 0.63447(8) 0.10922(17) -0.6493(3) 0.0188(4) Uani 1 1 d .
C4 C 0.69050(9) 0.11072(17) -0.8513(3) 0.0202(4) Uani 1 1 d .
C5 C 0.71879(12) 0.2500 -0.9501(5) 0.0193(5) Uani 1 2 d S
H3 H 0.6162(9) 0.016(2) -0.578(4) 0.021(4) Uiso 1 1 d .
H4 H 0.7088(9) 0.013(2) -0.924(4) 0.025(5) Uiso 1 1 d .
H5 H 0.7580(15) 0.2500 -1.088(6) 0.023(6) Uiso 1 2 d S

loop_
_atom_site_aniso_label
_atom_site_aniso_U_11
_atom_site_aniso_U_22
_atom_site_aniso_U_33
_atom_site_aniso_U_23
_atom_site_aniso_U_13
_atom_site_aniso_U_12
B1 0.0181(11) 0.0188(11) 0.0139(11) 0.000 0.0032(9) 0.000
F1 0.0178(6) 0.0271(7) 0.0247(7) 0.000 -0.0026(5) 0.000
F2 0.0264(5) 0.0245(6) 0.0213(5) 0.0075(4) 0.0041(4) 0.0000(4)
N1 0.0189(9) 0.0162(8) 0.0156(9) 0.000 0.0012(8) 0.000
C1 0.0183(10) 0.0149(9) 0.0150(10) 0.000 -0.0030(9) 0.000
C2 0.0151(9) 0.0207(10) 0.0118(10) 0.000 -0.0006(8) 0.000
C3 0.0200(8) 0.0181(7) 0.0183(7) 0.0027(6) 0.0008(6) 0.0005(5)
C4 0.0207(8) 0.0202(8) 0.0196(8) -0.0009(6) 0.0019(6) 0.0039(6)
C5 0.0166(10) 0.0259(11) 0.0153(10) 0.000 0.0029(8) 0.000

loop_
_atom_type_symbol
_atom_type_description
_atom_type_scat_dispersion_real
_atom_type_scat_dispersion_imag
_atom_type_scat_source
C C 0.0033 0.0016 'International Tables Vol C Tables 4.2.6.8 and 6.1.1.4'
H H 0.0000 0.0000 'International Tables Vol C Tables 4.2.6.8 and 6.1.1.4'
B B 0.0013 0.0007 'International Tables Vol C Tables 4.2.6.8 and 6.1.1.4'
N N 0.0061 0.0033 'International Tables Vol C Tables 4.2.6.8 and 6.1.1.4'
F F 0.0171 0.0103 'International Tables Vol C Tables 4.2.6.8 and 6.1.1.4'

loop_
_geom_angle_atom_site_label_1
_geom_angle_atom_site_label_2
_geom_angle_atom_site_label_3
_geom_angle
_geom_angle_site_symmetry_1
_geom_angle_site_symmetry_3
F2 B1 F2 113.42(18) 7_565 .
F2 B1 F1 112.83(11) 7_565 .
F2 B1 F1 112.83(11) . .
F2 B1 N1 105.64(12) 7_565 .
F2 B1 N1 105.64(12) . .
F1 B1 N1 105.59(17) . .
C1 N1 B1 177.72(19) . .
N1 C1 C2 179.9(2) . .
C3 C2 C3 121.92(18) 7_565 .
C3 C2 C1 119.04(9) 7_565 .
C3 C2 C1 119.04(9) . .
C4 C3 C2 118.50(14) . .
C3 C4 C5 120.16(14) . .
C4 C5 C4 120.7(2) . 7_565

loop_
_geom_bond_atom_site_label_1
_geom_bond_atom_site_label_2
_geom_bond_distance
_geom_bond_site_symmetry_2
B1 F2 1.3642(16) 7_565
B1 F2 1.3642(16) .
B1 F1 1.365(3) .
B1 N1 1.630(3) .
N1 C1 1.135(3) .
C1 C2 1.433(3) .
C2 C3 1.3973(18) 7_565
C2 C3 1.3973(18) .
C3 C4 1.383(2) .
C4 C5 1.3904(19) .
C5 C4 1.3904(19) 7_565

loop_
_geom_torsion_atom_site_label_1
_geom_torsion_atom_site_label_2
_geom_torsion_atom_site_label_3
_geom_torsion_atom_site_label_4
_geom_torsion
_geom_torsion_site_symmetry_1
_geom_torsion_site_symmetry_4
F2 B1 N1 C1 -119.77(12) 7_565 .
F2 B1 N1 C1 119.77(12) . .
F1 B1 N1 C1 0.000(3) . .
B1 N1 C1 C2 0(100) . .
N1 C1 C2 C3 89(100) . 7_565
N1 C1 C2 C3 -89(100) . .
C3 C2 C3 C4 0.8(3) 7_565 .
C1 C2 C3 C4 179.69(16) . .
C2 C3 C4 C5 0.1(2) . .
C3 C4 C5 C4 -1.1(3) . 7_565
